data_7719400
loop_
_publ_author_name
'Kelly, Conor T.'
'Cuza, Emmelyne'
'Pasquetti, Eoin'
'Quinn, Niall'
'Griffin, Michael'
'Nockemann, Peter'
'M&#xfc;ller-Bunz, Helge'
'Bruno-Colmenarez, Julia'
'Felton, Solveig'
'Lada, Zoi G.'
'Morgan, Grace G.'

_publ_section_title
;
 Symmetric and asymmetric ligands for Fe<sup>III</sup> spin crossover -
 the influence of the <i>C</i><sub>2</sub> axis.
;
_journal_issue 38
_journal_name_full 'Dalton transactions (Cambridge, England : 2003)'
_journal_page_first 14522
_journal_page_last 14532
_journal_paper_doi 10.1039/d5dt01833a
_journal_volume 54
_journal_year 2025
_chemical_formula_moiety 'C21 H22 Br4 Fe N4 O2, N O3'
_chemical_formula_sum 'C21 H22 Br4 Fe N5 O5'
_chemical_formula_weight 799.92
_space_group_crystal_system monoclinic
_space_group_IT_number 14
_space_group_name_Hall '-P 2ybc'
_space_group_name_H-M_alt 'P 1 21/c 1'
_atom_sites_solution_hydrogens geom
_atom_sites_solution_primary dual
_audit_creation_date 2025-03-17
_audit_creation_method
;
Olex2 1.5
(compiled 2025.03.06 svn.red2d20d0 for OlexSys, GUI svn.r7188)
;
_audit_update_record
;
2025-06-04 deposited with the CCDC.	2025-09-05 downloaded from the CCDC.
;
_cell_angle_alpha 90
_cell_angle_beta 99.3991(3)
_cell_angle_gamma 90
_cell_formula_units_Z 4
_cell_length_a 10.36570(3)
_cell_length_b 16.96833(6)
_cell_length_c 14.72949(5)
_cell_measurement_reflns_used 41801
_cell_measurement_temperature 106.6(3)
_cell_measurement_theta_max 76.4200
_cell_measurement_theta_min 3.9530
_cell_volume 2555.968(15)
_computing_cell_refinement 'CrysAlisPro 1.171.41.108a (Rigaku OD, 2021)'
_computing_data_collection 'CrysAlisPro 1.171.41.108a (Rigaku OD, 2021)'
_computing_data_reduction 'CrysAlisPro 1.171.41.108a (Rigaku OD, 2021)'
_computing_molecular_graphics 'Olex2 1.5 (Dolomanov et al., 2009)'
_computing_publication_material 'Olex2 1.5 (Dolomanov et al., 2009)'
_computing_structure_refinement 'SHELXL 2019/3 (Sheldrick, 2015)'
_computing_structure_solution 'SHELXT 2018/2 (Sheldrick, 2018)'
_diffrn_ambient_environment N~2~
_diffrn_ambient_temperature 106.6(3)
_diffrn_detector 'CCD plate'
_diffrn_detector_area_resol_mean 10.3196
_diffrn_detector_type Atlas
_diffrn_measured_fraction_theta_full 1.000
_diffrn_measured_fraction_theta_max 0.995
_diffrn_measurement_details
;
List of Runs (angles in degrees, time in seconds):

  # Type    Start    End  Width  t~exp~   \w     \q     \k     \f   Frames
#--------------------------------------------------------------------------
  1  \w    -79.00  23.00   0.30    0.50    --  -41.70  91.00  92.00  340
  2  \w     -3.00  78.00   0.30    0.50    --   41.70 -91.00 -21.00  270
  3  \w     29.00 107.00   0.30    2.50    --  112.00 -91.00 -21.00  260
  4  \w    104.00 176.90   0.30    2.50    --  112.00  91.00  92.00  243
  5  \w    -66.00  33.00   0.30    0.50    --  -41.70  37.00 -60.00  330
  6  \w    -87.00  -6.00   0.30    0.50    --  -41.70 125.00-180.00  270
  7  \w   -115.00 -15.10   0.30    0.50    --  -41.70 -57.00 -90.00  333
  8  \w      9.00  42.00   0.30    0.50    --   41.70  77.00 -92.13  110
  9  \w     10.00  34.90   0.30    0.50    --   41.70  75.00-177.59   83
 10  \w      9.00  42.00   0.30    0.50    --   41.70  80.00-134.05  110
 11  \w      7.00  31.90   0.30    0.50    --   41.70  84.00-149.59   83
 12  \w    103.00 178.00   0.30    2.50    --  112.00  77.00  60.00  250
 13  \w     86.00 176.90   0.30    2.50    --  112.00  45.00-180.00  303
 14  \w     83.00 176.90   0.30    2.50    --  112.00  60.00 136.07  313
 15  \w     29.00 107.00   0.30    2.50    --  112.00 -94.00  90.00  260
 16  \w     86.00 176.90   0.30    2.50    --  112.00  45.00-150.00  303
 17  \w     40.00 139.90   0.30    2.50    --  112.00 -61.00-120.00  333
 18  \w     40.00 124.90   0.30    2.50    --  112.00-142.00  27.93  283
 19  \w     36.00 108.00   0.30    2.50    --  112.00-111.00  60.00  240
 20  \w    103.00 178.00   0.30    2.50    --  112.00  77.00-150.00  250
 21  \w     39.00 138.00   0.30    2.50    --  112.00 -45.00 -30.00  330
 22  \w    103.00 178.00   0.30    2.50    --  112.00  77.00   0.00  250
 23  \w    104.00 176.90   0.30    2.50    --  112.00 111.00 -90.00  243
 24  \w    103.00 178.00   0.30    2.50    --  112.00  77.00 150.00  250
 25  \w    104.00 176.90   0.30    2.50    --  112.00 111.00 -30.00  243
 26  \w     29.00 107.00   0.30    2.50    --  112.00 -94.00  60.00  260
 27  \w     81.00 177.00   0.30    2.50    --  112.00  70.00  74.80  320
 28  \w     36.00 108.00   0.30    2.50    --  112.00-111.00  30.00  240
 29  \w     82.00 178.00   0.30    2.50    --  112.00  65.00  38.48  320
 30  \w    104.00 176.90   0.30    2.50    --  112.00 111.00-150.00  243
 31  \w     36.00 138.90   0.30    2.50    --  112.00 -30.00 -60.00  343
 32  \w     81.00 177.00   0.30    2.50    --  112.00  70.00  46.50  320
 33  \w    104.00 176.90   0.30    2.50    --  112.00 111.00-120.00  243
 34  \w     84.00 177.00   0.30    2.50    --  112.00  54.00  31.52  310
 35  \w   -115.00 -15.10   0.30    0.50    --  -41.70 -57.00   0.00  333
 36  \w    -66.00  33.00   0.30    0.50    --  -41.70  37.00  60.00  330
 37  \w   -116.00 -17.00   0.30    0.50    --  -41.70 -37.00 120.00  330
 38  \w      9.00  42.00   0.30    0.50    --   41.70  79.00  82.90  110
 39  \w      8.00  41.00   0.30    0.50    --   41.70  81.00  50.14  110
 40  \w      8.00  41.00   0.30    0.50    --   41.70  82.00 -45.60  110
 41  \w      7.00  31.90   0.30    0.50    --   41.70  84.00 140.74   83
 42  \w      7.00  31.90   0.30    0.50    --   41.70  84.00 131.87   83
 43  \w     84.00 166.20   0.30    2.50    --  112.00  57.00 -12.45  274
 44  \w     86.00 176.90   0.30    2.50    --  112.00  45.00 -90.00  303
 45  \w     84.00 177.00   0.30    2.50    --  112.00  30.00 -30.00  310
;
_diffrn_measurement_device 'four-circle diffractometer'
_diffrn_measurement_device_type 'SuperNova, Dual, Cu at home/near, Atlas'
_diffrn_measurement_method '\w scans'
_diffrn_orient_matrix_type 'CrysAlisPro convention (1999,Acta A55,543-557)'
_diffrn_orient_matrix_UB_11 0.0863623000
_diffrn_orient_matrix_UB_12 -0.0677671000
_diffrn_orient_matrix_UB_13 -0.0254246000
_diffrn_orient_matrix_UB_21 -0.1234178000
_diffrn_orient_matrix_UB_22 -0.0479526000
_diffrn_orient_matrix_UB_23 -0.0376168000
_diffrn_orient_matrix_UB_31 -0.0017064000
_diffrn_orient_matrix_UB_32 0.0367621000
_diffrn_orient_matrix_UB_33 -0.0957994000
_diffrn_radiation_monochromator mirror
_diffrn_radiation_probe x-ray
_diffrn_radiation_type 'Cu K\a'
_diffrn_radiation_wavelength 1.54184
_diffrn_reflns_av_R_equivalents 0.0237
_diffrn_reflns_av_unetI/netI 0.0092
_diffrn_reflns_Laue_measured_fraction_full 1.000
_diffrn_reflns_Laue_measured_fraction_max 0.995
_diffrn_reflns_limit_h_max 13
_diffrn_reflns_limit_h_min -13
_diffrn_reflns_limit_k_max 21
_diffrn_reflns_limit_k_min -21
_diffrn_reflns_limit_l_max 17
_diffrn_reflns_limit_l_min -18
_diffrn_reflns_number 52223
_diffrn_reflns_point_group_measured_fraction_full 1.000
_diffrn_reflns_point_group_measured_fraction_max 0.995
_diffrn_reflns_theta_full 67.684
_diffrn_reflns_theta_max 76.735
_diffrn_reflns_theta_min 4.005
_diffrn_source 'micro-focus sealed X-ray tube'
_diffrn_source_type 'SuperNova (Cu) X-ray Source'
_exptl_absorpt_coefficient_mu 12.439
_exptl_absorpt_correction_T_max 0.372
_exptl_absorpt_correction_T_min 0.176
_exptl_absorpt_correction_type gaussian
_exptl_absorpt_process_details
;
CrysAlisPro 1.171.41.108a (Rigaku Oxford Diffraction, 2021)
Numerical absorption correction based on gaussian integration over
a multifaceted crystal model
Empirical absorption correction using spherical harmonics,
implemented in SCALE3 ABSPACK scaling algorithm.
;
_exptl_crystal_colour black
_exptl_crystal_colour_primary black
_exptl_crystal_density_diffrn 2.079
_exptl_crystal_description block
_exptl_crystal_F_000 1556
_exptl_crystal_size_max 0.235
_exptl_crystal_size_mid 0.176
_exptl_crystal_size_min 0.13
_refine_diff_density_max 0.614
_refine_diff_density_min -0.609
_refine_diff_density_rms 0.086
_refine_ls_extinction_method none
_refine_ls_goodness_of_fit_ref 1.199
_refine_ls_hydrogen_treatment constr
_refine_ls_matrix_type full
_refine_ls_number_parameters 338
_refine_ls_number_reflns 5358
_refine_ls_number_restraints 2
_refine_ls_restrained_S_all 1.199
_refine_ls_R_factor_all 0.0224
_refine_ls_R_factor_gt 0.0223
_refine_ls_shift/su_max 0.002
_refine_ls_shift/su_mean 0.000
_refine_ls_structure_factor_coef Fsqd
_refine_ls_weighting_details 'w=1/[\s^2^(Fo^2^)+(0.0211P)^2^+3.6111P] where P=(Fo^2^+2Fc^2^)/3'
_refine_ls_weighting_scheme calc
_refine_ls_wR_factor_gt 0.0548
_refine_ls_wR_factor_ref 0.0548
_reflns_Friedel_coverage 0.000
_reflns_number_gt 5352
_reflns_number_total 5358
_reflns_threshold_expression 'I > 2\s(I)'
_cod_data_source_file d5dt01833a2.cif
_cod_data_source_block 1-8b_mor1742
_cod_depositor_comments 'Adding full bibliography for 7719387--7719420.cif.'
_cod_original_cell_volume 2555.969(15)
_cod_database_code 7719400
_shelx_shelxl_version_number 2019/3
_chemical_oxdiff_formula 'C21 H22 N5 O5 Fe Br4'
_chemical_oxdiff_usercomment 'Eoin, EP33'
_shelx_space_group_comment
;
The symmetry employed for this shelxl refinement is uniquely defined
by the following loop, which should always be used as a source of
symmetry information in preference to the above space-group names.
They are only intended as comments.
;
_shelx_estimated_absorpt_t_max 0.295
_shelx_estimated_absorpt_t_min 0.158
_olex2_refinement_description
;
1. Fixed Uiso
 At 1.2 times of:
  All C(H) groups, All C(H,H) groups, All N(H) groups, All N(H,H) groups
2. Restrained distances
 N4A-C14B
 1.47 with sigma of 0.02
 C15-N4B
 1.28 with sigma of 0.02
 N4B-C14A
 1.47 with sigma of 0.02
 N4A-C15
 1.28 with sigma of 0.02
3. Others
 Sof(H3B)=Sof(H15A)=Sof(C14B)=Sof(H14C)=Sof(H14D)=Sof(C13B)=Sof(H13C)=
 Sof(H13D)=Sof(N4B)=1-FVAR(1)
 Sof(H3A)=Sof(H15)=Sof(C13A)=Sof(H13A)=Sof(H13B)=Sof(C14A)=Sof(H14A)=Sof(H14B)=
 Sof(N4A)=FVAR(1)
4.a Ternary CH refined with riding coordinates:
 N2(H2), N3(H3A), N3(H3B)
4.b Secondary CH2 refined with riding coordinates:
 C9(H9A,H9B), C8(H8A,H8B), C10(H10A,H10B), C12(H12A,H12B), C11(H11A,H11B),
 C13A(H13A,H13B), C14A(H14A,H14B), C14B(H14C,H14D), C13B(H13C,H13D)
4.c Aromatic/amide H refined with riding coordinates:
 C17(H17), C19(H19), C5(H5), C3(H3), C7(H7), C15(H15), C15(H15A)
;
_olex2_submission_special_instructions 'No special instructions were received'
_oxdiff_exptl_absorpt_empirical_details
;
Empirical correction (ABSPACK) includes:
- Absorption correction using spherical harmonics
- Frame scaling
;
_oxdiff_exptl_absorpt_empirical_full_max 1.207
_oxdiff_exptl_absorpt_empirical_full_min 0.871

loop_
_space_group_symop_operation_xyz
'x, y, z'
'-x, y+1/2, -z+1/2'
'-x, -y, -z'
'x, -y-1/2, z-1/2'

loop_
_atom_site_label
_atom_site_type_symbol
_atom_site_fract_x
_atom_site_fract_y
_atom_site_fract_z
_atom_site_U_iso_or_equiv
_atom_site_adp_type
_atom_site_occupancy
_atom_site_site_symmetry_order
_atom_site_calc_flag
_atom_site_refinement_flags_posn
_atom_site_refinement_flags_adp
_atom_site_refinement_flags_occupancy
_atom_site_disorder_assembly
_atom_site_disorder_group
Br3 Br 0.75475(2) -0.10808(2) 0.73611(2) 0.01938(6) Uani 1 1 d . . . . .
Br4 Br 0.42048(2) 0.12492(2) 0.55428(2) 0.02160(6) Uani 1 1 d . . . . .
Br2 Br 0.58930(2) 0.67537(2) 0.45771(2) 0.02303(6) Uani 1 1 d . . . . .
Br1 Br 0.96962(2) 0.46144(2) 0.62429(2) 0.02656(7) Uani 1 1 d . . . . .
Fe Fe 0.77627(3) 0.24819(2) 0.43125(2) 0.01443(8) Uani 1 1 d . . . . .
O1 O 0.80336(16) 0.34509(10) 0.49987(11) 0.0206(3) Uani 1 1 d . . . . .
O2 O 0.67528(15) 0.18612(9) 0.50444(11) 0.0174(3) Uani 1 1 d . . . . .
O3 O 0.66259(17) -0.00272(11) 0.25079(13) 0.0295(4) Uani 1 1 d . . . . .
O4 O 0.83705(17) 0.01627(12) 0.35094(13) 0.0307(4) Uani 1 1 d . . . . .
N2 N 0.71992(19) 0.17507(12) 0.31065(14) 0.0210(4) Uani 1 1 d . . . . .
H2 H 0.758800 0.121608 0.324468 0.025 Uiso 1 1 calc R U . . .
O5 O 0.8038(2) -0.09679(12) 0.28158(16) 0.0397(5) Uani 1 1 d . . . . .
N1 N 0.60572(18) 0.30287(11) 0.36048(13) 0.0183(4) Uani 1 1 d . . . . .
N3 N 0.94402(19) 0.29201(12) 0.36891(13) 0.0201(4) Uani 1 1 d . . . . .
H3A H 0.962999 0.346122 0.394525 0.024 Uiso 0.734(8) 1 calc R U P A 1
H3B H 0.938614 0.348979 0.385241 0.024 Uiso 0.266(8) 1 calc R U P A 2
N5 N 0.7680(2) -0.02845(13) 0.29388(15) 0.0247(4) Uani 1 1 d . . . . .
C21 C 0.6953(2) 0.12103(13) 0.55207(14) 0.0145(4) Uani 1 1 d . . . . .
C17 C 0.8379(2) 0.01673(13) 0.63016(15) 0.0165(4) Uani 1 1 d . . . . .
H17 H 0.921891 -0.006767 0.644832 0.020 Uiso 1 1 calc R U . . .
C20 C 0.5910(2) 0.08300(13) 0.58621(15) 0.0153(4) Uani 1 1 d . . . . .
C19 C 0.6077(2) 0.01690(13) 0.64068(15) 0.0166(4) Uani 1 1 d . . . . .
H19 H 0.535642 -0.006017 0.663433 0.020 Uiso 1 1 calc R U . . .
C16 C 0.8202(2) 0.08535(13) 0.57567(15) 0.0167(4) Uani 1 1 d . . . . .
C1 C 0.7539(2) 0.41618(13) 0.48833(15) 0.0163(4) Uani 1 1 d . . . . .
C6 C 0.6413(2) 0.43440(13) 0.42310(15) 0.0162(4) Uani 1 1 d . . . . .
C18 C 0.7320(2) -0.01592(12) 0.66194(15) 0.0156(4) Uani 1 1 d . . . . .
C9 C 0.5756(2) 0.16787(13) 0.30368(16) 0.0191(4) Uani 1 1 d . . . . .
H9A H 0.554310 0.138074 0.357086 0.023 Uiso 1 1 calc R U . . .
H9B H 0.539219 0.138893 0.246918 0.023 Uiso 1 1 calc R U . . .
C5 C 0.5911(2) 0.51157(13) 0.41472(15) 0.0180(4) Uani 1 1 d . . . . .
H5 H 0.515652 0.523103 0.370886 0.022 Uiso 1 1 calc R U . . .
C2 C 0.8120(2) 0.47920(14) 0.54241(15) 0.0187(4) Uani 1 1 d . . . . .
C3 C 0.7619(2) 0.55463(14) 0.53548(16) 0.0200(4) Uani 1 1 d . . . . .
H3 H 0.801969 0.595282 0.574638 0.024 Uiso 1 1 calc R U . . .
C7 C 0.5700(2) 0.37495(13) 0.36476(16) 0.0179(4) Uani 1 1 d . . . . .
H7 H 0.490908 0.390450 0.326888 0.022 Uiso 1 1 calc R U . . .
C4 C 0.6521(2) 0.57030(13) 0.47041(16) 0.0186(4) Uani 1 1 d . . . . .
C8 C 0.5158(2) 0.24993(14) 0.3016(2) 0.0300(6) Uani 1 1 d . . . . .
H8A H 0.499993 0.270141 0.237734 0.036 Uiso 1 1 calc R U . . .
H8B H 0.430914 0.247651 0.324107 0.036 Uiso 1 1 calc R U . . .
C15 C 0.9365(2) 0.12129(17) 0.55125(19) 0.0293(6) Uani 1 1 d D . . . .
H15 H 1.016390 0.093197 0.566178 0.035 Uiso 0.734(8) 1 calc R U P A 1
H15A H 1.019611 0.109707 0.586277 0.035 Uiso 0.266(8) 1 calc R U P A 2
C10 C 0.7493(3) 0.2001(2) 0.21889(19) 0.0397(7) Uani 1 1 d . . . . .
H10A H 0.690400 0.244247 0.196047 0.048 Uiso 1 1 calc R U . . .
H10B H 0.728831 0.155695 0.175285 0.048 Uiso 1 1 calc R U . . .
C12 C 0.9295(3) 0.3006(2) 0.26864(19) 0.0412(8) Uani 1 1 d . . . . .
H12A H 1.013879 0.317980 0.252227 0.049 Uiso 1 1 calc R U . . .
H12B H 0.863885 0.342069 0.248438 0.049 Uiso 1 1 calc R U . . .
C11 C 0.8878(4) 0.2255(3) 0.2181(2) 0.0526(10) Uani 1 1 d . . . . .
H11A H 0.900161 0.231818 0.153239 0.063 Uiso 1 1 calc R U . . .
H11B H 0.946675 0.182681 0.245127 0.063 Uiso 1 1 calc R U . . .
C13A C 1.0659(3) 0.2434(2) 0.4032(3) 0.0212(8) Uani 0.734(8) 1 d . . P A 1
H13A H 1.064743 0.194212 0.367013 0.025 Uiso 0.734(8) 1 calc R U P A 1
H13B H 1.145178 0.273671 0.395819 0.025 Uiso 0.734(8) 1 calc R U P A 1
C14A C 1.0676(3) 0.2243(2) 0.5029(3) 0.0238(10) Uani 0.734(8) 1 d . . P A 1
H14A H 1.138836 0.186641 0.524839 0.029 Uiso 0.734(8) 1 calc R U P A 1
H14B H 1.081860 0.272768 0.540723 0.029 Uiso 0.734(8) 1 calc R U P A 1
C14B C 1.0558(9) 0.1870(6) 0.4539(6) 0.020(2) Uiso 0.266(8) 1 d . . P A 2
H14C H 1.067740 0.154116 0.400401 0.024 Uiso 0.266(8) 1 calc R U P A 2
H14D H 1.128368 0.175653 0.504816 0.024 Uiso 0.266(8) 1 calc R U P A 2
C13B C 1.0564(10) 0.2732(7) 0.4286(8) 0.019(2) Uiso 0.266(8) 1 d . . P A 2
H13C H 1.062383 0.305751 0.484849 0.023 Uiso 0.266(8) 1 calc R U P A 2
H13D H 1.133651 0.284689 0.399175 0.023 Uiso 0.266(8) 1 calc R U P A 2
N4A N 0.9400(3) 0.1894(2) 0.5103(3) 0.0163(7) Uani 0.734(8) 1 d D . P A 1
N4B N 0.9281(9) 0.1684(6) 0.4830(7) 0.014(2) Uiso 0.266(8) 1 d D . P A 2

loop_
_atom_site_aniso_label
_atom_site_aniso_U_11
_atom_site_aniso_U_22
_atom_site_aniso_U_33
_atom_site_aniso_U_23
_atom_site_aniso_U_13
_atom_site_aniso_U_12
Br3 0.01400(11) 0.01647(11) 0.02698(12) 0.00673(9) 0.00127(8) 0.00064(8)
Br4 0.01057(10) 0.01726(11) 0.03630(14) 0.00333(9) 0.00187(9) 0.00287(8)
Br2 0.02552(13) 0.01447(11) 0.02774(13) -0.00085(9) 0.00028(9) 0.00096(9)
Br1 0.01924(12) 0.03534(14) 0.02201(12) -0.00299(10) -0.00583(9) 0.00346(10)
Fe 0.01239(16) 0.01518(17) 0.01562(16) 0.00343(12) 0.00197(13) 0.00313(12)
O1 0.0205(8) 0.0222(8) 0.0171(7) -0.0002(6) -0.0028(6) 0.0084(6)
O2 0.0127(7) 0.0192(8) 0.0207(7) 0.0063(6) 0.0039(6) 0.0042(6)
O3 0.0195(8) 0.0304(9) 0.0346(10) -0.0011(8) -0.0070(7) 0.0053(7)
O4 0.0191(8) 0.0393(11) 0.0309(9) -0.0026(8) -0.0041(7) 0.0050(8)
N2 0.0151(9) 0.0267(10) 0.0212(9) -0.0015(8) 0.0027(7) 0.0028(7)
O5 0.0353(11) 0.0274(10) 0.0572(13) -0.0013(9) 0.0102(10) 0.0135(8)
N1 0.0146(9) 0.0148(9) 0.0240(9) 0.0020(7) -0.0013(7) 0.0001(7)
N3 0.0216(10) 0.0188(9) 0.0200(9) 0.0014(7) 0.0041(7) -0.0046(8)
N5 0.0186(10) 0.0275(11) 0.0285(11) 0.0012(9) 0.0058(8) 0.0066(8)
C21 0.0135(10) 0.0154(10) 0.0139(9) -0.0001(8) -0.0002(7) 0.0014(8)
C17 0.0125(10) 0.0190(10) 0.0175(10) 0.0011(8) 0.0007(8) 0.0031(8)
C20 0.0101(9) 0.0153(10) 0.0201(10) -0.0023(8) 0.0008(8) 0.0012(8)
C19 0.0132(10) 0.0137(10) 0.0226(10) -0.0018(8) 0.0019(8) -0.0010(8)
C16 0.0131(10) 0.0187(10) 0.0187(10) 0.0018(8) 0.0038(8) 0.0028(8)
C1 0.0151(10) 0.0198(11) 0.0144(9) 0.0017(8) 0.0038(8) 0.0028(8)
C6 0.0146(10) 0.0163(10) 0.0176(10) 0.0027(8) 0.0020(8) 0.0008(8)
C18 0.0155(10) 0.0125(10) 0.0177(10) 0.0014(8) -0.0007(8) 0.0010(8)
C9 0.0157(10) 0.0151(10) 0.0261(11) 0.0000(8) 0.0023(8) 0.0000(8)
C5 0.0164(10) 0.0166(10) 0.0206(10) 0.0033(8) 0.0014(8) 0.0001(8)
C2 0.0143(10) 0.0257(11) 0.0151(10) 0.0013(9) -0.0008(8) 0.0013(8)
C3 0.0188(11) 0.0214(11) 0.0200(11) -0.0030(9) 0.0037(9) -0.0039(9)
C7 0.0139(10) 0.0176(10) 0.0209(10) 0.0038(8) -0.0014(8) 0.0015(8)
C4 0.0195(11) 0.0148(10) 0.0218(11) 0.0014(8) 0.0042(8) 0.0019(8)
C8 0.0164(11) 0.0175(12) 0.0510(17) -0.0043(11) -0.0101(11) 0.0004(9)
C15 0.0134(11) 0.0367(14) 0.0391(14) 0.0207(12) 0.0081(10) 0.0099(10)
C10 0.0299(14) 0.069(2) 0.0202(12) -0.0076(13) 0.0051(10) -0.0191(14)
C12 0.0350(15) 0.067(2) 0.0217(13) 0.0067(13) 0.0041(11) -0.0232(15)
C11 0.0485(19) 0.086(3) 0.0278(15) -0.0248(16) 0.0186(14) -0.0358(19)
C13A 0.0133(15) 0.0221(19) 0.0303(19) -0.0023(16) 0.0090(13) -0.0023(12)
C14A 0.0084(14) 0.0262(18) 0.036(2) 0.0115(15) 0.0020(12) -0.0012(12)
N4A 0.0096(13) 0.0170(15) 0.0221(16) 0.0028(14) 0.0020(11) -0.0006(10)

loop_
_atom_type_symbol
_atom_type_description
_atom_type_scat_dispersion_real
_atom_type_scat_dispersion_imag
_atom_type_scat_source
C C 0.0181 0.0091 'International Tables Vol C Tables 4.2.6.8 and 6.1.1.4'
H H 0.0000 0.0000 'International Tables Vol C Tables 4.2.6.8 and 6.1.1.4'
Br Br -0.6763 1.2805 'International Tables Vol C Tables 4.2.6.8 and 6.1.1.4'
Fe Fe -1.1336 3.1974 'International Tables Vol C Tables 4.2.6.8 and 6.1.1.4'
N N 0.0311 0.0180 'International Tables Vol C Tables 4.2.6.8 and 6.1.1.4'
O O 0.0492 0.0322 'International Tables Vol C Tables 4.2.6.8 and 6.1.1.4'

loop_
_exptl_crystal_face_index_h
_exptl_crystal_face_index_k
_exptl_crystal_face_index_l
_exptl_crystal_face_perp_dist
3 8 -6 0.0838
5 -8 0 0.0881
-3 -8 5 0.0901
-4 -8 -2 0.0918
1 4 -9 0.1034
-3 -4 -7 0.0950
5 -6 -3 0.0837
7 2 -1 0.0682
3 -8 5 0.0965
4 -1 -8 0.1089
2 -8 -7 0.0965
-1 11 0 0.0685
-5 8 0 0.0746
0 9 -6 0.0887
1 -11 0 0.0990
4 9 -3 0.0646
4 8 1 0.0656
4 7 4 0.0728
-6 -1 -1 0.0625
2 -9 -4 0.0953
6 1 1 0.0674
-7 -2 0 0.0626
4 4 -7 0.0914
-6 4 3 0.0833
-2 8 6 0.0835
0 -9 6 0.0954
-6 3 -1 0.0633
-1 -4 9 0.1033

loop_
_geom_angle_atom_site_label_1
_geom_angle_atom_site_label_2
_geom_angle_atom_site_label_3
_geom_angle
_geom_angle_site_symmetry_1
_geom_angle_site_symmetry_3
_geom_angle_publ_flag
O1 Fe O2 102.61(7) . . ?
O1 Fe N2 156.25(7) . . ?
O1 Fe N1 85.56(7) . . ?
O1 Fe N3 82.78(7) . . ?
O1 Fe N4A 94.48(14) . . ?
O1 Fe N4B 108.7(3) . . ?
O2 Fe N2 92.71(7) . . ?
O2 Fe N1 91.65(7) . . ?
O2 Fe N3 160.76(7) . . ?
O2 Fe N4A 84.05(8) . . ?
O2 Fe N4B 83.7(2) . . ?
N2 Fe N3 88.69(7) . . ?
N1 Fe N2 75.84(8) . . ?
N1 Fe N3 107.28(8) . . ?
N1 Fe N4A 175.61(9) . . ?
N1 Fe N4B 165.7(3) . . ?
N4A Fe N2 105.19(14) . . ?
N4A Fe N3 77.07(9) . . ?
N4B Fe N2 90.8(3) . . ?
N4B Fe N3 77.1(2) . . ?
C1 O1 Fe 134.19(14) . . ?
C21 O2 Fe 134.98(14) . . ?
Fe N2 H2 107.9 . . ?
C9 N2 Fe 103.71(13) . . ?
C9 N2 H2 107.9 . . ?
C9 N2 C10 108.16(19) . . ?
C10 N2 Fe 120.75(17) . . ?
C10 N2 H2 107.9 . . ?
C7 N1 Fe 128.27(16) . . ?
C7 N1 C8 116.80(19) . . ?
C8 N1 Fe 114.89(14) . . ?
Fe N3 H3A 105.7 . . ?
Fe N3 H3B 98.4 . . ?
C12 N3 Fe 119.36(16) . . ?
C12 N3 H3A 105.7 . . ?
C12 N3 H3B 98.4 . . ?
C12 N3 C13A 109.3(2) . . ?
C13A N3 Fe 110.13(16) . . ?
C13A N3 H3A 105.7 . . ?
C13B N3 Fe 107.2(4) . . ?
C13B N3 H3B 98.4 . . ?
C13B N3 C12 127.0(5) . . ?
O3 N5 O4 118.8(2) . . ?
O5 N5 O3 120.7(2) . . ?
O5 N5 O4 120.5(2) . . ?
O2 C21 C20 120.69(19) . . ?
O2 C21 C16 123.4(2) . . ?
C16 C21 C20 115.88(19) . . ?
C16 C17 H17 120.3 . . ?
C18 C17 H17 120.3 . . ?
C18 C17 C16 119.30(19) . . ?
C21 C20 Br4 118.42(16) . . ?
C19 C20 Br4 118.41(16) . . ?
C19 C20 C21 123.17(19) . . ?
C20 C19 H19 120.6 . . ?
C20 C19 C18 118.8(2) . . ?
C18 C19 H19 120.6 . . ?
C21 C16 C15 121.5(2) . . ?
C17 C16 C21 121.3(2) . . ?
C17 C16 C15 117.0(2) . . ?
O1 C1 C6 123.3(2) . . ?
O1 C1 C2 120.2(2) . . ?
C2 C1 C6 116.5(2) . . ?
C1 C6 C7 122.3(2) . . ?
C5 C6 C1 120.9(2) . . ?
C5 C6 C7 116.8(2) . . ?
C17 C18 Br3 119.70(16) . . ?
C17 C18 C19 121.5(2) . . ?
C19 C18 Br3 118.81(16) . . ?
N2 C9 H9A 109.8 . . ?
N2 C9 H9B 109.8 . . ?
N2 C9 C8 109.15(19) . . ?
H9A C9 H9B 108.3 . . ?
C8 C9 H9A 109.8 . . ?
C8 C9 H9B 109.8 . . ?
C6 C5 H5 120.2 . . ?
C4 C5 C6 119.6(2) . . ?
C4 C5 H5 120.2 . . ?
C1 C2 Br1 119.03(17) . . ?
C3 C2 Br1 118.11(17) . . ?
C3 C2 C1 122.8(2) . . ?
C2 C3 H3 120.5 . . ?
C2 C3 C4 119.0(2) . . ?
C4 C3 H3 120.5 . . ?
N1 C7 C6 124.8(2) . . ?
N1 C7 H7 117.6 . . ?
C6 C7 H7 117.6 . . ?
C5 C4 Br2 120.32(17) . . ?
C5 C4 C3 121.1(2) . . ?
C3 C4 Br2 118.52(17) . . ?
N1 C8 C9 109.26(19) . . ?
N1 C8 H8A 109.8 . . ?
N1 C8 H8B 109.8 . . ?
C9 C8 H8A 109.8 . . ?
C9 C8 H8B 109.8 . . ?
H8A C8 H8B 108.3 . . ?
C16 C15 H15 117.5 . . ?
C16 C15 H15A 119.7 . . ?
N4A C15 C16 125.1(2) . . ?
N4A C15 H15 117.5 . . ?
N4B C15 C16 120.5(5) . . ?
N4B C15 H15A 119.7 . . ?
N2 C10 H10A 108.5 . . ?
N2 C10 H10B 108.5 . . ?
N2 C10 C11 115.2(2) . . ?
H10A C10 H10B 107.5 . . ?
C11 C10 H10A 108.5 . . ?
C11 C10 H10B 108.5 . . ?
N3 C12 H12A 109.0 . . ?
N3 C12 H12B 109.0 . . ?
N3 C12 C11 112.9(3) . . ?
H12A C12 H12B 107.8 . . ?
C11 C12 H12A 109.0 . . ?
C11 C12 H12B 109.0 . . ?
C10 C11 C12 116.0(3) . . ?
C10 C11 H11A 108.3 . . ?
C10 C11 H11B 108.3 . . ?
C12 C11 H11A 108.3 . . ?
C12 C11 H11B 108.3 . . ?
H11A C11 H11B 107.4 . . ?
N3 C13A H13A 110.0 . . ?
N3 C13A H13B 110.0 . . ?
H13A C13A H13B 108.4 . . ?
C14A C13A N3 108.6(3) . . ?
C14A C13A H13A 110.0 . . ?
C14A C13A H13B 110.0 . . ?
C13A C14A H14A 110.3 . . ?
C13A C14A H14B 110.3 . . ?
H14A C14A H14B 108.6 . . ?
N4A C14A C13A 107.0(3) . . ?
N4A C14A H14A 110.3 . . ?
N4A C14A H14B 110.3 . . ?
H14C C14B H14D 108.4 . . ?
C13B C14B H14C 110.0 . . ?
C13B C14B H14D 110.0 . . ?
N4B C14B H14C 110.0 . . ?
N4B C14B H14D 110.0 . . ?
N4B C14B C13B 108.4(8) . . ?
N3 C13B C14B 110.2(8) . . ?
N3 C13B H13C 109.6 . . ?
N3 C13B H13D 109.6 . . ?
C14B C13B H13C 109.6 . . ?
C14B C13B H13D 109.6 . . ?
H13C C13B H13D 108.1 . . ?
C15 N4A Fe 125.7(2) . . ?
C15 N4A C14A 119.0(3) . . ?
C14A N4A Fe 114.5(2) . . ?
C15 N4B Fe 129.3(6) . . ?
C15 N4B C14B 114.2(7) . . ?
C14B N4B Fe 113.8(6) . . ?

loop_
_geom_bond_atom_site_label_1
_geom_bond_atom_site_label_2
_geom_bond_distance
_geom_bond_site_symmetry_2
_geom_bond_publ_flag
Br3 C18 1.900(2) . ?
Br4 C20 1.892(2) . ?
Br2 C4 1.897(2) . ?
Br1 C2 1.890(2) . ?
Fe O1 1.9264(17) . ?
Fe O2 1.9328(16) . ?
Fe N2 2.167(2) . ?
Fe N1 2.1144(19) . ?
Fe N3 2.2229(19) . ?
Fe N4A 2.142(3) . ?
Fe N4B 2.121(9) . ?
O1 C1 1.311(3) . ?
O2 C21 1.307(3) . ?
O3 N5 1.249(3) . ?
O4 N5 1.264(3) . ?
N2 H2 1.0000 . ?
N2 C9 1.487(3) . ?
N2 C10 1.495(3) . ?
O5 N5 1.240(3) . ?
N1 C7 1.283(3) . ?
N1 C8 1.471(3) . ?
N3 H3A 1.0000 . ?
N3 H3B 1.0000 . ?
N3 C12 1.467(3) . ?
N3 C13A 1.523(4) . ?
N3 C13B 1.377(10) . ?
C21 C20 1.420(3) . ?
C21 C16 1.420(3) . ?
C17 H17 0.9500 . ?
C17 C16 1.409(3) . ?
C17 C18 1.378(3) . ?
C20 C19 1.373(3) . ?
C19 H19 0.9500 . ?
C19 C18 1.392(3) . ?
C16 C15 1.447(3) . ?
C1 C6 1.420(3) . ?
C1 C2 1.409(3) . ?
C6 C5 1.407(3) . ?
C6 C7 1.447(3) . ?
C9 H9A 0.9900 . ?
C9 H9B 0.9900 . ?
C9 C8 1.523(3) . ?
C5 H5 0.9500 . ?
C5 C4 1.377(3) . ?
C2 C3 1.379(3) . ?
C3 H3 0.9500 . ?
C3 C4 1.389(3) . ?
C7 H7 0.9500 . ?
C8 H8A 0.9900 . ?
C8 H8B 0.9900 . ?
C15 H15 0.9500 . ?
C15 H15A 0.9500 . ?
C15 N4A 1.307(4) . ?
C15 N4B 1.276(8) . ?
C10 H10A 0.9900 . ?
C10 H10B 0.9900 . ?
C10 C11 1.501(4) . ?
C12 H12A 0.9900 . ?
C12 H12B 0.9900 . ?
C12 C11 1.503(5) . ?
C11 H11A 0.9900 . ?
C11 H11B 0.9900 . ?
C13A H13A 0.9900 . ?
C13A H13B 0.9900 . ?
C13A C14A 1.502(5) . ?
C14A H14A 0.9900 . ?
C14A H14B 0.9900 . ?
C14A N4A 1.469(4) . ?
C14B H14C 0.9900 . ?
C14B H14D 0.9900 . ?
C14B C13B 1.510(14) . ?
C14B N4B 1.490(12) . ?
C13B H13C 0.9900 . ?
C13B H13D 0.9900 . ?

loop_
_geom_torsion_atom_site_label_1
_geom_torsion_atom_site_label_2
_geom_torsion_atom_site_label_3
_geom_torsion_atom_site_label_4
_geom_torsion
_geom_torsion_site_symmetry_1
_geom_torsion_site_symmetry_2
_geom_torsion_site_symmetry_3
_geom_torsion_site_symmetry_4
_geom_torsion_publ_flag
Br4 C20 C19 C18 177.84(16) . . . . ?
Br1 C2 C3 C4 174.86(17) . . . . ?
Fe O1 C1 C6 12.4(3) . . . . ?
Fe O1 C1 C2 -168.00(16) . . . . ?
Fe O2 C21 C20 -169.17(16) . . . . ?
Fe O2 C21 C16 13.0(3) . . . . ?
Fe N2 C9 C8 54.7(2) . . . . ?
Fe N2 C10 C11 49.5(4) . . . . ?
Fe N1 C7 C6 -1.7(3) . . . . ?
Fe N1 C8 C9 -3.1(3) . . . . ?
Fe N3 C12 C11 -55.9(3) . . . . ?
Fe N3 C13A C14A -38.1(3) . . . . ?
Fe N3 C13B C14B 51.0(9) . . . . ?
O1 C1 C6 C5 178.9(2) . . . . ?
O1 C1 C6 C7 1.2(3) . . . . ?
O1 C1 C2 Br1 5.1(3) . . . . ?
O1 C1 C2 C3 -177.8(2) . . . . ?
O2 C21 C20 Br4 4.1(3) . . . . ?
O2 C21 C20 C19 -176.4(2) . . . . ?
O2 C21 C16 C17 177.6(2) . . . . ?
O2 C21 C16 C15 2.7(4) . . . . ?
N2 C9 C8 N1 -34.8(3) . . . . ?
N2 C10 C11 C12 -67.7(5) . . . . ?
N3 C12 C11 C10 71.3(4) . . . . ?
N3 C13A C14A N4A 52.1(4) . . . . ?
C21 C20 C19 C18 -1.6(3) . . . . ?
C21 C16 C15 N4A 3.2(5) . . . . ?
C21 C16 C15 N4B -24.8(7) . . . . ?
C17 C16 C15 N4A -171.9(3) . . . . ?
C17 C16 C15 N4B 160.1(6) . . . . ?
C20 C21 C16 C17 -0.4(3) . . . . ?
C20 C21 C16 C15 -175.3(2) . . . . ?
C20 C19 C18 Br3 -179.28(16) . . . . ?
C20 C19 C18 C17 0.5(3) . . . . ?
C16 C21 C20 Br4 -177.91(15) . . . . ?
C16 C21 C20 C19 1.6(3) . . . . ?
C16 C17 C18 Br3 -179.61(16) . . . . ?
C16 C17 C18 C19 0.6(3) . . . . ?
C16 C15 N4A Fe -20.6(6) . . . . ?
C16 C15 N4A C14A 170.3(3) . . . . ?
C16 C15 N4B Fe 32.4(11) . . . . ?
C16 C15 N4B C14B -167.5(6) . . . . ?
C1 C6 C5 C4 0.1(3) . . . . ?
C1 C6 C7 N1 -5.8(4) . . . . ?
C1 C2 C3 C4 -2.3(4) . . . . ?
C6 C1 C2 Br1 -175.33(15) . . . . ?
C6 C1 C2 C3 1.8(3) . . . . ?
C6 C5 C4 Br2 178.09(16) . . . . ?
C6 C5 C4 C3 -0.5(3) . . . . ?
C18 C17 C16 C21 -0.7(3) . . . . ?
C18 C17 C16 C15 174.5(2) . . . . ?
C9 N2 C10 C11 168.5(3) . . . . ?
C5 C6 C7 N1 176.4(2) . . . . ?
C2 C1 C6 C5 -0.6(3) . . . . ?
C2 C1 C6 C7 -178.4(2) . . . . ?
C2 C3 C4 Br2 -177.04(17) . . . . ?
C2 C3 C4 C5 1.6(3) . . . . ?
C7 N1 C8 C9 178.9(2) . . . . ?
C7 C6 C5 C4 177.9(2) . . . . ?
C8 N1 C7 C6 176.0(2) . . . . ?
C10 N2 C9 C8 -74.7(3) . . . . ?
C12 N3 C13A C14A -171.1(3) . . . . ?
C12 N3 C13B C14B -100.3(7) . . . . ?
C13A N3 C12 C11 72.1(3) . . . . ?
C13A C14A N4A Fe -43.1(4) . . . . ?
C13A C14A N4A C15 127.1(5) . . . . ?
C13B N3 C12 C11 92.4(7) . . . . ?
C13B C14B N4B Fe 22.5(9) . . . . ?
C13B C14B N4B C15 -140.7(10) . . . . ?
N4B C14B C13B N3 -49.8(11) . . . . ?

loop_
_exptl_oxdiff_crystal_face_indexfrac_h
_exptl_oxdiff_crystal_face_indexfrac_k
_exptl_oxdiff_crystal_face_indexfrac_l
_exptl_oxdiff_crystal_face_x
_exptl_oxdiff_crystal_face_y
_exptl_oxdiff_crystal_face_z
2.8541 7.6472 -6.1498 -0.1154 -0.4876 0.8654
4.7380 -7.6782 0.1802 0.9249 -0.2233 -0.3076
-3.1712 -8.0752 5.3637 0.1370 0.5768 -0.8053
-4.1079 -7.7668 -2.4422 0.2337 0.9713 -0.0446
1.1228 4.1882 -8.8435 0.0380 -0.0067 0.9993
-2.9624 -4.0924 -7.0201 0.2000 0.8259 0.5271
5.3152 -6.4096 -3.0578 0.9711 -0.2336 0.0482
6.6194 1.8938 -1.0570 0.4702 -0.8680 0.1596
2.7433 -7.6959 4.9118 0.6336 -0.1543 -0.7581
4.3540 -1.4739 -8.0908 0.6816 -0.1623 0.7135
2.0811 -7.5122 -6.7314 0.8599 0.3566 0.3651
-1.4373 10.7585 0.4953 -0.8658 -0.3571 0.3505
-4.7028 7.7079 -0.3071 -0.9207 0.2223 0.3208
-0.0751 8.5502 -5.9316 -0.4351 -0.1776 0.8827
1.3448 -10.7831 0.0714 0.8451 0.3484 -0.4055
3.8542 8.7740 -2.7179 -0.1926 -0.7942 0.5763
4.1719 8.3656 0.8798 -0.2290 -0.9491 0.2161
3.8957 6.8520 4.0628 -0.2312 -0.9622 -0.1440
-6.4493 -0.7952 -1.1036 -0.4750 0.8756 0.0875
1.9423 -9.4415 -4.4701 0.9212 0.3812 0.0778
6.4578 0.8214 1.0538 0.4753 -0.8760 -0.0818
-6.6142 -1.6177 0.4981 -0.4743 0.8751 -0.0959
4.3525 4.4135 -7.1328 0.2581 -0.4805 0.8381
-6.0798 4.0855 3.4352 -0.8893 0.4252 -0.1685
-2.0821 7.8281 6.4396 -0.8740 -0.3607 -0.3256
0.0569 -8.5864 5.8978 0.4368 0.1829 -0.8808
-6.3464 2.6914 -0.6525 -0.7139 0.6787 0.1723
-0.8405 -4.2612 8.8151 -0.0079 -0.0235 -0.9997
